data_1507150
loop_
_publ_author_name
'Jiang, Chao'
'Covell, Dustin J.'
'Stepan, Antonia F.'
'Plummer, Mark S.'
'White, M. Christina'

_publ_contact_author
; 
Danielle L. Gray 
University of Illinois 
School of Chemical Sciences, Box 59-1 
505 South Mathews Avenue 
Urbana, Illinois  61801 
USA 
;
_publ_section_title
;
 Sequential Allylic C-H Amination/Vinylic C-H Arylation: A Strategy for
 Unnatural Amino Acid Synthesis from \a-Olefins.
;
_journal_issue 6
_journal_name_full 'Organic letters'
_journal_page_first 1386
_journal_page_last 1389
_journal_paper_doi 10.1021/ol300063t
_journal_volume 14
_journal_year 2012
_chemical_absolute_configuration ad
_chemical_formula_moiety 'C14 H16 Br N O4'
_chemical_formula_sum 'C14 H16 Br N O4'
_chemical_formula_weight 342.19
_chemical_name_systematic
;
(R)-4-((4S,5R)-5-(4-bromophenyl)-2,2-dimethyl-1,3-dioxolan-4-yl)oxazolidin-2-one
;
_space_group_IT_number 19
_symmetry_cell_setting orthorhombic
_symmetry_space_group_name_Hall 'P 2ac 2ab'
_symmetry_space_group_name_H-M 'P 21 21 21'
_atom_sites_solution_hydrogens geom
_atom_sites_solution_primary direct
_atom_sites_solution_secondary difmap
_audit_creation_method SHELXL-97
_audit_update_record
; 
? 
;
_cell_angle_alpha 90.00
_cell_angle_beta 90.00
_cell_angle_gamma 90.00
_cell_formula_units_Z 4
_cell_length_a 5.9069(5)
_cell_length_b 7.8185(9)
_cell_length_c 30.936(3)
_cell_measurement_reflns_used 1867
_cell_measurement_temperature 193(2)
_cell_measurement_theta_max 22.57
_cell_measurement_theta_min 2.63
_cell_volume 1428.7(2)
_computing_cell_refinement 'SAINT V7.23A (Bruker, 2005)'
_computing_data_collection 'APEX2 V2.0-1 (Bruker, 2004)'
_computing_data_reduction
; 
SAINT V7.23A, XPREP V2005/2, SADABS V2007/4, TWINABS V2007/5 
(Bruker, 2005 & 2007) 
;
_computing_molecular_graphics
; 
SHELXTL V6.12 (Bruker, 2005), CrystalMaker v2.1.3 (CrystalMaker, 1994) 
;
_computing_publication_material 'XCIF V6.12 (Bruker, 2005)'
_computing_structure_refinement 'SHELXTL V6.12 (Bruker, 2005)'
_computing_structure_solution 'SHELXTL V6.12 (Bruker, 2005)'
_diffrn_ambient_temperature 193(2)
_diffrn_measured_fraction_theta_full 0.999
_diffrn_measured_fraction_theta_max 0.999
_diffrn_measurement_device 'Bruker Kappa/ApexII CCD'
_diffrn_measurement_method 'profile data from \f and \w scans'
_diffrn_radiation_monochromator graphite
_diffrn_radiation_source 'fine-focus sealed tube'
_diffrn_radiation_type MoK\a
_diffrn_radiation_wavelength 0.71073
_diffrn_radiation_wavelength_id ba94kas
_diffrn_reflns_av_R_equivalents 0.0653
_diffrn_reflns_av_sigmaI/netI 0.0709
_diffrn_reflns_limit_h_max 7
_diffrn_reflns_limit_h_min -7
_diffrn_reflns_limit_k_max 9
_diffrn_reflns_limit_k_min -7
_diffrn_reflns_limit_l_max 19
_diffrn_reflns_limit_l_min -37
_diffrn_reflns_number 10425
_diffrn_reflns_theta_full 25.33
_diffrn_reflns_theta_max 25.33
_diffrn_reflns_theta_min 2.63
_exptl_absorpt_coefficient_mu 2.889
_exptl_absorpt_correction_T_max 0.8694
_exptl_absorpt_correction_T_min 0.5915
_exptl_absorpt_correction_type integration
_exptl_absorpt_process_details 'SHELXTL/XPREP V2005/2 (Bruker, 2005)'
_exptl_crystal_colour colourless
_exptl_crystal_density_diffrn 1.591
_exptl_crystal_density_method 'not measured'
_exptl_crystal_description prism
_exptl_crystal_F_000 696
_exptl_crystal_id ba94kas
_exptl_crystal_preparation
; 
The data crystal was mounted using oil (Parantone-N, Exxon) to a 
0.3 mm cryo-loop (Hampton Research) with the (0 1 -5) scattering 
planes roughly normal to the spindle axis. 
;
_exptl_crystal_size_max 0.294
_exptl_crystal_size_mid 0.141
_exptl_crystal_size_min 0.076
_refine_diff_density_max 0.567
_refine_diff_density_min -0.507
_refine_diff_density_rms 0.088
_refine_ls_abs_structure_details 'Flack (1983),  1047 Friedels'
_refine_ls_abs_structure_Flack 0.013(17)
_refine_ls_extinction_method none
_refine_ls_goodness_of_fit_ref 1.029
_refine_ls_hydrogen_treatment noref
_refine_ls_matrix_type full
_refine_ls_number_parameters 183
_refine_ls_number_reflns 2603
_refine_ls_number_restraints 0
_refine_ls_restrained_S_all 1.029
_refine_ls_R_factor_all 0.0774
_refine_ls_R_factor_gt 0.0464
_refine_ls_shift/su_max 0.001
_refine_ls_shift/su_mean 0.000
_refine_ls_structure_factor_coef Fsqd
_refine_ls_weighting_details 'calc w=1/[\s^2^(Fo^2^)+(0.0490P)^2^+0.0000P] where P=(Fo^2^+2Fc^2^)/3'
_refine_ls_weighting_scheme calc
_refine_ls_wR_factor_gt 0.0915
_refine_ls_wR_factor_ref 0.1018
_reflns_number_gt 1889
_reflns_number_total 2603
_reflns_threshold_expression >2sigma(I)
_cod_data_source_file ol300063t_si_003.cif
_cod_data_source_block ba94kas
_cod_depositor_comments
;
The following automatic conversions were performed:

'_symmetry_cell_setting' value 'Orthorhombic' changed to
'orthorhombic' according to
/home/saulius/struct/CIF-dictionaries/cif_core.dic dictionary named
'cif_core.dic' version 2.4.1 from 2010-06-29.

Automatic conversion script
Id: cif_fix_values 1715 2011-07-08 13:25:40Z adriana 
;
_cod_original_cell_volume 1428.7(3)
_cod_database_code 1507150

loop_
_symmetry_equiv_pos_as_xyz
'x, y, z'
'-x+1/2, -y, z+1/2'
'-x, y+1/2, -z+1/2'
'x+1/2, -y+1/2, -z'

loop_
_atom_site_label
_atom_site_type_symbol
_atom_site_fract_x
_atom_site_fract_y
_atom_site_fract_z
_atom_site_U_iso_or_equiv
_atom_site_adp_type
_atom_site_occupancy
_atom_site_symmetry_multiplicity
_atom_site_calc_flag
_atom_site_refinement_flags
Br1 Br 0.88258(9) -0.00524(10) 0.812044(14) 0.0423(2) Uani 1 1 d .
N1 N 0.5872(7) 0.2762(6) 0.55297(12) 0.0302(11) Uani 1 1 d .
H1A H 0.5318 0.2411 0.5281 0.036 Uiso 1 1 calc R
O1 O 0.4500(6) -0.1735(5) 0.61230(11) 0.0304(10) Uani 1 1 d .
O2 O 0.2304(6) 0.0363(4) 0.58251(12) 0.0339(10) Uani 1 1 d .
O3 O 0.8354(6) 0.3723(5) 0.60063(10) 0.0307(9) Uani 1 1 d .
O4 O 0.9582(6) 0.3239(5) 0.53341(10) 0.0359(10) Uani 1 1 d .
C1 C 0.7854(8) -0.0148(10) 0.75342(14) 0.0287(12) Uani 1 1 d .
C2 C 0.5825(10) -0.0900(8) 0.74300(16) 0.0392(16) Uani 1 1 d .
H2A H 0.4909 -0.1395 0.7649 0.047 Uiso 1 1 calc R
C3 C 0.5124(9) -0.0929(8) 0.70015(15) 0.0351(15) Uani 1 1 d .
H3A H 0.3723 -0.1450 0.6928 0.042 Uiso 1 1 calc R
C4 C 0.6453(7) -0.0205(8) 0.66807(14) 0.0238(11) Uani 1 1 d .
C5 C 0.8474(9) 0.0541(7) 0.67905(15) 0.0321(15) Uani 1 1 d .
H5A H 0.9400 0.1025 0.6571 0.039 Uiso 1 1 calc R
C6 C 0.9186(9) 0.0596(7) 0.72204(17) 0.0341(15) Uani 1 1 d .
H6A H 1.0569 0.1140 0.7296 0.041 Uiso 1 1 calc R
C7 C 0.5648(8) -0.0163(8) 0.62157(13) 0.0252(11) Uani 1 1 d .
H7A H 0.6966 -0.0016 0.6016 0.030 Uiso 1 1 calc R
C8 C 0.2926(9) -0.1402(7) 0.57769(16) 0.0294(14) Uani 1 1 d .
C9 C 0.3804(10) 0.1197(7) 0.61153(16) 0.0265(13) Uani 1 1 d .
H9A H 0.2957 0.1430 0.6389 0.032 Uiso 1 1 calc R
C10 C 0.4507(9) 0.2897(7) 0.59252(15) 0.0285(13) Uani 1 1 d .
H10A H 0.3126 0.3597 0.5864 0.034 Uiso 1 1 calc R
C11 C 0.8015(9) 0.3218(7) 0.55822(16) 0.0273(13) Uani 1 1 d .
C12 C 0.6145(9) 0.3939(6) 0.62084(14) 0.0262(12) Uani 1 1 d .
H12A H 0.5704 0.5160 0.6214 0.031 Uiso 1 1 calc R
H12B H 0.6159 0.3498 0.6508 0.031 Uiso 1 1 calc R
C13 C 0.0879(9) -0.2498(7) 0.58407(16) 0.0349(14) Uani 1 1 d .
H13A H 0.0323 -0.2364 0.6137 0.052 Uiso 1 1 calc R
H13B H 0.1278 -0.3698 0.5790 0.052 Uiso 1 1 calc R
H13C H -0.0305 -0.2152 0.5637 0.052 Uiso 1 1 calc R
C14 C 0.4050(11) -0.1686(9) 0.53379(15) 0.0484(17) Uani 1 1 d .
H14A H 0.5420 -0.0984 0.5318 0.073 Uiso 1 1 calc R
H14B H 0.2996 -0.1361 0.5107 0.073 Uiso 1 1 calc R
H14C H 0.4453 -0.2895 0.5307 0.073 Uiso 1 1 calc R

loop_
_atom_site_aniso_label
_atom_site_aniso_U_11
_atom_site_aniso_U_22
_atom_site_aniso_U_33
_atom_site_aniso_U_23
_atom_site_aniso_U_13
_atom_site_aniso_U_12
Br1 0.0536(4) 0.0500(4) 0.0233(2) -0.0013(4) -0.0087(2) 0.0034(5)
N1 0.038(3) 0.039(3) 0.014(2) 0.001(2) -0.004(2) -0.009(2)
O1 0.036(3) 0.029(2) 0.0262(19) 0.0022(19) -0.0091(17) 0.0027(19)
O2 0.037(2) 0.018(3) 0.046(2) 0.0007(19) -0.0194(16) -0.0014(18)
O3 0.032(2) 0.040(2) 0.0197(17) -0.0013(17) -0.0009(16) -0.0051(18)
O4 0.034(2) 0.052(3) 0.0212(19) 0.0010(19) 0.0053(17) -0.002(2)
C1 0.035(3) 0.030(3) 0.021(2) -0.001(3) -0.0072(19) 0.001(4)
C2 0.041(4) 0.051(4) 0.025(3) 0.006(3) 0.002(3) -0.009(3)
C3 0.033(3) 0.051(4) 0.021(3) 0.002(3) -0.003(2) -0.018(3)
C4 0.023(3) 0.024(3) 0.025(2) -0.001(3) -0.002(2) 0.000(3)
C5 0.031(3) 0.042(4) 0.023(2) 0.009(2) 0.000(2) -0.004(3)
C6 0.023(3) 0.044(4) 0.035(3) 0.005(3) -0.009(2) -0.005(3)
C7 0.029(3) 0.027(3) 0.019(2) -0.007(3) 0.0039(17) 0.000(3)
C8 0.038(3) 0.029(4) 0.021(3) -0.003(3) -0.005(2) 0.007(3)
C9 0.023(3) 0.024(3) 0.032(3) -0.004(2) -0.002(3) -0.001(3)
C10 0.028(3) 0.036(4) 0.021(3) 0.003(3) 0.003(2) 0.000(3)
C11 0.030(3) 0.032(3) 0.020(3) 0.007(3) -0.003(3) 0.003(3)
C12 0.034(3) 0.022(3) 0.022(2) -0.006(2) 0.003(2) -0.002(3)
C13 0.044(4) 0.031(3) 0.030(3) 0.001(3) -0.004(3) -0.006(3)
C14 0.057(4) 0.063(5) 0.025(3) -0.007(3) 0.000(3) -0.003(4)

loop_
_atom_type_symbol
_atom_type_description
_atom_type_scat_dispersion_real
_atom_type_scat_dispersion_imag
_atom_type_scat_source
C C 0.0033 0.0016 'International Tables Vol C Tables 4.2.6.8 and 6.1.1.4'
H H 0.0000 0.0000 'International Tables Vol C Tables 4.2.6.8 and 6.1.1.4'
N N 0.0061 0.0033 'International Tables Vol C Tables 4.2.6.8 and 6.1.1.4'
O O 0.0106 0.0060 'International Tables Vol C Tables 4.2.6.8 and 6.1.1.4'
Br Br -0.2901 2.4595 'International Tables Vol C Tables 4.2.6.8 and 6.1.1.4'

loop_
_exptl_crystal_face_index_h
_exptl_crystal_face_index_k
_exptl_crystal_face_index_l
_exptl_crystal_face_perp_dist
1.00 -1.00 1.00 0.1080
-1.00 1.00 -1.00 0.1010
0.00 -1.00 -2.00 0.0330
0.00 1.00 2.00 0.0280
0.00 1.00 -2.00 0.0390
0.00 -1.00 2.00 0.0400
1.00 0.00 -1.00 0.1400
-1.00 0.00 1.00 0.1150

loop_
_geom_angle_atom_site_label_1
_geom_angle_atom_site_label_2
_geom_angle_atom_site_label_3
_geom_angle
C11 N1 C10 113.8(4)
C11 N1 H1A 123.1
C10 N1 H1A 123.1
C7 O1 C8 107.4(4)
C9 O2 C8 110.3(4)
C11 O3 C12 108.1(4)
C2 C1 C6 120.9(4)
C2 C1 Br1 120.3(4)
C6 C1 Br1 118.8(4)
C1 C2 C3 119.4(5)
C1 C2 H2A 120.3
C3 C2 H2A 120.3
C4 C3 C2 120.5(5)
C4 C3 H3A 119.7
C2 C3 H3A 119.7
C5 C4 C3 119.3(4)
C5 C4 C7 119.9(4)
C3 C4 C7 120.7(4)
C4 C5 C6 120.8(5)
C4 C5 H5A 119.6
C6 C5 H5A 119.6
C1 C6 C5 119.1(5)
C1 C6 H6A 120.5
C5 C6 H6A 120.5
O1 C7 C4 108.7(4)
O1 C7 C9 102.4(3)
C4 C7 C9 115.1(4)
O1 C7 H7A 110.1
C4 C7 H7A 110.1
C9 C7 H7A 110.1
O2 C8 O1 105.2(4)
O2 C8 C13 109.3(4)
O1 C8 C13 108.6(4)
O2 C8 C14 110.1(5)
O1 C8 C14 110.7(4)
C13 C8 C14 112.7(5)
O2 C9 C10 109.2(4)
O2 C9 C7 104.5(4)
C10 C9 C7 119.2(5)
O2 C9 H9A 107.8
C10 C9 H9A 107.8
C7 C9 H9A 107.8
N1 C10 C9 114.3(5)
N1 C10 C12 99.6(4)
C9 C10 C12 114.6(4)
N1 C10 H10A 109.3
C9 C10 H10A 109.3
C12 C10 H10A 109.3
O4 C11 N1 131.4(5)
O4 C11 O3 119.3(5)
N1 C11 O3 109.3(5)
O3 C12 C10 104.9(4)
O3 C12 H12A 110.8
C10 C12 H12A 110.8
O3 C12 H12B 110.8
C10 C12 H12B 110.8
H12A C12 H12B 108.8
C8 C13 H13A 109.5
C8 C13 H13B 109.5
H13A C13 H13B 109.5
C8 C13 H13C 109.5
H13A C13 H13C 109.5
H13B C13 H13C 109.5
C8 C14 H14A 109.5
C8 C14 H14B 109.5
H14A C14 H14B 109.5
C8 C14 H14C 109.5
H14A C14 H14C 109.5
H14B C14 H14C 109.5

loop_
_geom_bond_atom_site_label_1
_geom_bond_atom_site_label_2
_geom_bond_distance
Br1 C1 1.904(4)
N1 C11 1.325(6)
N1 C10 1.469(6)
N1 H1A 0.8800
O1 C7 1.433(7)
O1 C8 1.442(6)
O2 C9 1.420(6)
O2 C8 1.436(7)
O3 C11 1.385(6)
O3 C12 1.457(6)
O4 C11 1.202(6)
C1 C2 1.373(7)
C1 C6 1.379(7)
C2 C3 1.389(7)
C2 H2A 0.9500
C3 C4 1.386(7)
C3 H3A 0.9500
C4 C5 1.372(7)
C4 C7 1.515(6)
C5 C6 1.396(7)
C5 H5A 0.9500
C6 H6A 0.9500
C7 C9 1.553(7)
C7 H7A 1.0000
C8 C13 1.495(8)
C8 C14 1.528(7)
C9 C10 1.512(7)
C9 H9A 1.0000
C10 C12 1.538(7)
C10 H10A 1.0000
C12 H12A 0.9900
C12 H12B 0.9900
C13 H13A 0.9800
C13 H13B 0.9800
C13 H13C 0.9800
C14 H14A 0.9800
C14 H14B 0.9800
C14 H14C 0.9800

loop_
_geom_hbond_atom_site_label_D
_geom_hbond_atom_site_label_H
_geom_hbond_atom_site_label_A
_geom_hbond_distance_DH
_geom_hbond_distance_HA
_geom_hbond_distance_DA
_geom_hbond_angle_DHA
_geom_hbond_site_symmetry_A
N1 H1A O4 0.88 2.02 2.887(5) 169.6 4_456

loop_
_geom_torsion_atom_site_label_1
_geom_torsion_atom_site_label_2
_geom_torsion_atom_site_label_3
_geom_torsion_atom_site_label_4
_geom_torsion
C6 C1 C2 C3 0.9(9)
Br1 C1 C2 C3 178.8(5)
C1 C2 C3 C4 -0.1(9)
C2 C3 C4 C5 0.1(9)
C2 C3 C4 C7 -177.2(6)
C3 C4 C5 C6 -0.8(8)
C7 C4 C5 C6 176.5(5)
C2 C1 C6 C5 -1.6(9)
Br1 C1 C6 C5 -179.5(4)
C4 C5 C6 C1 1.6(8)
C8 O1 C7 C4 154.4(4)
C8 O1 C7 C9 32.2(4)
C5 C4 C7 O1 144.3(5)
C3 C4 C7 O1 -38.4(7)
C5 C4 C7 C9 -101.5(6)
C3 C4 C7 C9 75.8(7)
C9 O2 C8 O1 13.6(5)
C9 O2 C8 C13 130.1(4)
C9 O2 C8 C14 -105.7(5)
C7 O1 C8 O2 -29.4(5)
C7 O1 C8 C13 -146.3(4)
C7 O1 C8 C14 89.5(5)
C8 O2 C9 C10 134.5(4)
C8 O2 C9 C7 5.9(5)
O1 C7 C9 O2 -23.1(4)
C4 C7 C9 O2 -140.8(5)
O1 C7 C9 C10 -145.4(4)
C4 C7 C9 C10 96.9(5)
C11 N1 C10 C9 -110.0(5)
C11 N1 C10 C12 12.7(6)
O2 C9 C10 N1 -65.8(6)
C7 C9 C10 N1 54.0(6)
O2 C9 C10 C12 -180.0(4)
C7 C9 C10 C12 -60.1(6)
C10 N1 C11 O4 178.7(6)
C10 N1 C11 O3 -0.6(6)
C12 O3 C11 O4 167.7(5)
C12 O3 C11 N1 -12.9(6)
C11 O3 C12 C10 20.4(5)
N1 C10 C12 O3 -19.1(5)
C9 C10 C12 O3 103.4(5)

loop_
_cod_related_entry_id
_cod_related_entry_code
_cod_related_entry_database
1 30651787 ChemSpider
